data_4308601
loop_
_publ_author_name
'Federica Bonadio'
'Maria-Cristina Senna'
'J\"urgen Ensling'
'Andreas Sieber'
'Antonia Neels'
'Helen Stoeckli-Evans'
'Silvio Decurtins'

_publ_section_title
;
Cyano-Bridged Structures Based on [MnII(N3O2-Macrocycle)]2+: A Synthetic,
Structural, and Magnetic Study
;
_journal_name_full 'Inorganic Chemistry'
_journal_page_first 969
_journal_page_last 978
_journal_paper_doi 10.1021/ic049209u
_journal_volume 44
_journal_year 2005
_chemical_formula_moiety 'C38 H46 Fe Mn2 N12 O6, 2(C H4 O), 10(H2 O)'
_chemical_formula_sum 'C38 H74 Fe Mn2 N12 O18'
_chemical_formula_weight 1152.82
_space_group_IT_number 2
_symmetry_cell_setting triclinic
_symmetry_space_group_name_Hall '-P 1'
_symmetry_space_group_name_H-M 'P -1'
_atom_sites_solution_hydrogens geom
_atom_sites_solution_primary direct
_atom_sites_solution_secondary difmap
_audit_creation_method SHELXL-97
_cell_angle_alpha 103.606(9)
_cell_angle_beta 101.826(8)
_cell_angle_gamma 100.100(9)
_cell_formula_units_Z 1
_cell_length_a 10.6550(11)
_cell_length_b 11.0705(13)
_cell_length_c 11.8646(13)
_cell_measurement_reflns_used 15925
_cell_measurement_temperature 153(2)
_cell_measurement_theta_max 29.36
_cell_measurement_theta_min 1.83
_cell_volume 1294.1(3)
_computing_cell_refinement 'X-Area V1.17 (STOE & Cie GmbH, 2002)'
_computing_data_collection 'X-Area V1.17 (STOE & Cie GmbH, 2002)'
_computing_data_reduction 'X-RED32 V1.04 (STOE & Cie GmbH, 2002)'
_computing_molecular_graphics 'PLATON99 (Spek, 1990)'
_computing_publication_material 'SHELXL-97 (Sheldrick, 1997)'
_computing_structure_refinement 'SHELXL-97 (Sheldrick, 1997)'
_computing_structure_solution 'SHELXS-97 (Sheldrick, 1990)'
_diffrn_ambient_temperature 153(2)
_diffrn_detector_area_resol_mean 0.716\%A
_diffrn_measured_fraction_theta_full 0.989
_diffrn_measured_fraction_theta_max 0.989
_diffrn_measurement_device_type 'STOE IPDS-II'
_diffrn_measurement_method 'omega oscillation'
_diffrn_radiation_monochromator graphite
_diffrn_radiation_source 'fine-focus sealed tube'
_diffrn_radiation_type MoK\a
_diffrn_radiation_wavelength 0.71073
_diffrn_reflns_av_R_equivalents 0.0801
_diffrn_reflns_av_sigmaI/netI 0.0920
_diffrn_reflns_limit_h_max 14
_diffrn_reflns_limit_h_min -14
_diffrn_reflns_limit_k_max 14
_diffrn_reflns_limit_k_min -15
_diffrn_reflns_limit_l_max 16
_diffrn_reflns_limit_l_min -16
_diffrn_reflns_number 18296
_diffrn_reflns_theta_full 29.36
_diffrn_reflns_theta_max 29.36
_diffrn_reflns_theta_min 1.83
_diffrn_standards_decay_% 0
_diffrn_standards_interval_time 0
_diffrn_standards_number 0
_exptl_absorpt_coefficient_mu 0.837
_exptl_absorpt_correction_type none
_exptl_crystal_colour yellow
_exptl_crystal_density_diffrn 1.479
_exptl_crystal_density_meas ?
_exptl_crystal_density_method 'not measured'
_exptl_crystal_description rod
_exptl_crystal_F_000 606
_exptl_crystal_size_max 0.37
_exptl_crystal_size_mid 0.10
_exptl_crystal_size_min 0.07
_refine_diff_density_max 0.620
_refine_diff_density_min -0.816
_refine_diff_density_rms 0.096
_refine_ls_extinction_coef 0.0138(17)
_refine_ls_extinction_expression Fc^*^=kFc[1+0.001xFc^2^\l^3^/sin(2\q)]^-1/4^
_refine_ls_extinction_method SHELXL
_refine_ls_goodness_of_fit_ref 0.959
_refine_ls_hydrogen_treatment mixed
_refine_ls_matrix_type full
_refine_ls_number_parameters 376
_refine_ls_number_reflns 7055
_refine_ls_number_restraints 0
_refine_ls_restrained_S_all 0.959
_refine_ls_R_factor_all 0.1038
_refine_ls_R_factor_gt 0.0568
_refine_ls_shift/su_max 0.003
_refine_ls_shift/su_mean 0.000
_refine_ls_structure_factor_coef Fsqd
_refine_ls_weighting_details 'calc w=1/[\s^2^(Fo^2^)+(0.0674P)^2^] where P=(Fo^2^+2Fc^2^)/3'
_refine_ls_weighting_scheme calc
_refine_ls_wR_factor_gt 0.1223
_refine_ls_wR_factor_ref 0.1387
_reflns_number_gt 4372
_reflns_number_total 7055
_reflns_threshold_expression I>2sigma(I)
_cod_data_source_file ic049209usi20040617_113640_1.cif
_cod_data_source_block compound_1
_cod_depositor_comments
;
The following automatic conversions were performed:

'_exptl_crystal_density_meas' value 'none' was changed to '?' - the
value is perceived as not measured.

Automatic conversion script
Id: cif_fix_values 3008 2015-01-20 13:52:24Z robertas 

The following automatic conversions were performed:

data name '_atom_site_symetry_multiplicity' was replaced with
'_atom_site_symmetry_multiplicity' as specified in the replacement
file 'data/replacement-values/replacement_tags.lst'.

Automatic conversion script
Id: cif_correct_tags 9268 2022-04-12 08:56:07Z antanas 
;
_cod_original_cell_volume 1294.1(2)
_cod_original_sg_symbol_Hall 'P -1'
_cod_database_code 4308601

loop_
_symmetry_equiv_pos_as_xyz
'x, y, z'
'-x, -y, -z'

loop_
_atom_site_label
_atom_site_type_symbol
_atom_site_fract_x
_atom_site_fract_y
_atom_site_fract_z
_atom_site_U_iso_or_equiv
_atom_site_adp_type
_atom_site_occupancy
_atom_site_symmetry_multiplicity
_atom_site_calc_flag
_atom_site_refinement_flags
_atom_site_disorder_assembly
_atom_site_disorder_group
Fe1 Fe 0.0000 0.0000 0.5000 0.02200(15) Uani 1 2 d S . .
Mn1 Mn 0.33983(5) 0.15526(5) 0.28576(4) 0.02565(14) Uani 1 1 d . . .
O1W O 0.4931(3) 0.2887(3) 0.2371(2) 0.0374(6) Uani 1 1 d . . .
H1WA H 0.583(6) 0.323(5) 0.271(5) 0.063(15) Uiso 1 1 d . . .
H1WB H 0.468(5) 0.344(5) 0.209(4) 0.055(14) Uiso 1 1 d . . .
O1 O 0.3344(3) 0.3442(2) 0.4178(2) 0.0398(6) Uani 1 1 d . . .
O2 O 0.4888(2) 0.1797(2) 0.4614(2) 0.0362(6) Uani 1 1 d . . .
N1 N 0.1847(3) 0.2390(3) 0.1925(3) 0.0362(7) Uani 1 1 d . . .
N2 N 0.2745(3) 0.0498(3) 0.0924(2) 0.0313(6) Uani 1 1 d . . .
N3 N 0.4615(3) 0.0118(3) 0.2484(3) 0.0342(6) Uani 1 1 d . . .
N4 N 0.1973(3) 0.0424(3) 0.3502(2) 0.0312(6) Uani 1 1 d . . .
N5 N 0.0950(3) -0.2309(3) 0.5549(3) 0.0349(6) Uani 1 1 d . . .
N6 N 0.1943(3) 0.1959(3) 0.7215(3) 0.0370(7) Uani 1 1 d . . .
C1 C 0.1817(4) 0.0821(4) 0.0203(3) 0.0375(8) Uani 1 1 d . . .
C2 C 0.1361(4) 0.0129(5) -0.1015(3) 0.0549(12) Uani 1 1 d . . .
H2A H 0.0685 0.0338 -0.1540 0.066 Uiso 1 1 calc R . .
C3 C 0.1924(6) -0.0865(5) -0.1428(4) 0.0645(14) Uani 1 1 d . . .
H3A H 0.1629 -0.1346 -0.2249 0.077 Uiso 1 1 calc R . .
C4 C 0.2896(5) -0.1167(5) -0.0678(4) 0.0545(11) Uani 1 1 d . . .
H4A H 0.3287 -0.1846 -0.0967 0.065 Uiso 1 1 calc R . .
C5 C 0.3301(4) -0.0455(4) 0.0522(3) 0.0375(8) Uani 1 1 d . . .
C6 C 0.4376(4) -0.0652(4) 0.1446(3) 0.0385(8) Uani 1 1 d . . .
C7 C 0.5046(5) -0.1701(4) 0.1091(5) 0.0584(12) Uani 1 1 d . . .
H7C H 0.5229 -0.1714 0.0312 0.088 Uiso 1 1 calc R . .
H7B H 0.4472 -0.2521 0.1030 0.088 Uiso 1 1 calc R . .
H7A H 0.5876 -0.1556 0.1696 0.088 Uiso 1 1 calc R . .
C8 C 0.5618(4) 0.0090(4) 0.3528(4) 0.0450(10) Uani 1 1 d . . .
H8B H 0.6388 -0.0150 0.3269 0.054 Uiso 1 1 calc R . .
H8A H 0.5248 -0.0557 0.3897 0.054 Uiso 1 1 calc R . .
C9 C 0.6041(4) 0.1374(4) 0.4423(4) 0.0468(10) Uani 1 1 d . . .
H9B H 0.6582 0.1323 0.5187 0.056 Uiso 1 1 calc R . .
H9A H 0.6580 0.1987 0.4121 0.056 Uiso 1 1 calc R . .
C10 C 0.5157(5) 0.3070(4) 0.5412(3) 0.0508(11) Uani 1 1 d . . .
H10B H 0.5750 0.3676 0.5148 0.061 Uiso 1 1 calc R . .
H10A H 0.5594 0.3083 0.6238 0.061 Uiso 1 1 calc R . .
C11 C 0.3889(5) 0.3441(4) 0.5387(3) 0.0516(11) Uani 1 1 d . . .
H11B H 0.3283 0.2823 0.5629 0.062 Uiso 1 1 calc R . .
H11A H 0.4030 0.4301 0.5945 0.062 Uiso 1 1 calc R . .
C12 C 0.2002(4) 0.3589(4) 0.3948(4) 0.0500(10) Uani 1 1 d . . .
H12B H 0.1960 0.4424 0.4452 0.060 Uiso 1 1 calc R . .
H12A H 0.1426 0.2902 0.4139 0.060 Uiso 1 1 calc R . .
C13 C 0.1558(4) 0.3513(4) 0.2644(4) 0.0494(10) Uani 1 1 d . . .
H13B H 0.0598 0.3459 0.2420 0.059 Uiso 1 1 calc R . .
H13A H 0.2020 0.4291 0.2491 0.059 Uiso 1 1 calc R . .
C14 C 0.1360(3) 0.1943(4) 0.0793(3) 0.0416(9) Uani 1 1 d . . .
C15 C 0.0421(5) 0.2460(5) 0.0014(5) 0.0631(14) Uani 1 1 d . . .
H15C H -0.0393 0.1797 -0.0390 0.095 Uiso 1 1 calc R . .
H15B H 0.0828 0.2718 -0.0589 0.095 Uiso 1 1 calc R . .
H15A H 0.0214 0.3202 0.0510 0.095 Uiso 1 1 calc R . .
C21 C 0.1235(3) 0.0246(3) 0.4069(3) 0.0251(6) Uani 1 1 d . . .
C22 C 0.0627(3) -0.1411(3) 0.5365(3) 0.0253(6) Uani 1 1 d . . .
C23 C 0.1231(3) 0.1196(3) 0.6380(3) 0.0278(6) Uani 1 1 d . . .
O2W O 0.7586(3) 0.3758(3) 0.3304(3) 0.0541(8) Uani 1 1 d . . .
H2WA H 0.807(6) 0.414(6) 0.297(6) 0.09(2) Uiso 1 1 d . . .
H2WB H 0.818(6) 0.334(5) 0.363(5) 0.077(17) Uiso 1 1 d . . .
O3W O 0.4119(4) 0.4675(3) 0.1289(3) 0.0535(8) Uani 1 1 d . . .
H3WA H 0.364(6) 0.509(5) 0.143(5) 0.061(17) Uiso 1 1 d . . .
H3WB H 0.520(10) 0.499(9) 0.135(8) 0.16(3) Uiso 1 1 d . . .
O4W O 0.3441(3) 0.4136(3) -0.1162(3) 0.0526(7) Uani 1 1 d . . .
H4WA H 0.3047 0.3350 -0.1683 0.036 Uiso 1 1 d . . .
H4WB H 0.2889 0.4896 -0.1151 0.150 Uiso 1 1 d . . .
O5WA O 0.1467(6) 0.5334(7) -0.1604(6) 0.0515(15) Uani 0.50 1 d P . .
O6WA O 0.1635(9) 0.5719(8) -0.0721(7) 0.084(3) Uani 0.50 1 d P . .
O5WB O 0.2108(10) 0.5849(9) 0.0866(8) 0.083(2) Uani 0.50 1 d P . .
O6WB O 0.2514(7) 0.6486(7) 0.1734(6) 0.0557(15) Uani 0.50 1 d P . .
C24 C 0.0545(7) -0.3205(6) 0.2922(5) 0.0759(17) Uani 1 1 d . . .
O24A O 0.1713(8) -0.2437(7) 0.2611(6) 0.0693(19) Uani 0.50 1 d P . .
O24B O -0.0533(7) -0.4021(6) 0.3256(5) 0.0574(16) Uani 0.50 1 d P . .

loop_
_atom_site_aniso_label
_atom_site_aniso_U_11
_atom_site_aniso_U_22
_atom_site_aniso_U_33
_atom_site_aniso_U_23
_atom_site_aniso_U_13
_atom_site_aniso_U_12
Fe1 0.0187(3) 0.0293(4) 0.0189(3) 0.0089(2) 0.0041(2) 0.0060(3)
Mn1 0.0226(3) 0.0364(3) 0.0215(2) 0.0119(2) 0.00708(18) 0.0092(2)
O1W 0.0279(14) 0.0505(16) 0.0409(14) 0.0271(13) 0.0077(11) 0.0093(12)
O1 0.0450(16) 0.0415(14) 0.0350(12) 0.0110(11) 0.0175(11) 0.0063(12)
O2 0.0294(13) 0.0481(15) 0.0281(11) 0.0172(11) 0.0007(9) 0.0005(11)
N1 0.0264(15) 0.0422(17) 0.0466(17) 0.0206(14) 0.0120(13) 0.0113(13)
N2 0.0280(15) 0.0441(17) 0.0234(12) 0.0121(12) 0.0093(11) 0.0056(12)
N3 0.0334(16) 0.0453(17) 0.0374(15) 0.0233(13) 0.0176(12) 0.0179(13)
N4 0.0282(15) 0.0384(16) 0.0287(13) 0.0106(12) 0.0110(11) 0.0063(12)
N5 0.0273(15) 0.0404(17) 0.0387(15) 0.0146(13) 0.0055(12) 0.0109(13)
N6 0.0326(16) 0.0429(17) 0.0292(14) 0.0076(13) 0.0012(12) 0.0041(13)
C1 0.0297(18) 0.058(2) 0.0256(15) 0.0206(15) 0.0064(13) 0.0004(16)
C2 0.043(2) 0.084(3) 0.0304(18) 0.029(2) 0.0001(16) -0.010(2)
C3 0.077(4) 0.072(3) 0.0279(19) 0.002(2) 0.018(2) -0.011(3)
C4 0.063(3) 0.055(3) 0.036(2) -0.0016(18) 0.025(2) -0.004(2)
C5 0.040(2) 0.0378(19) 0.0346(17) 0.0050(15) 0.0201(15) 0.0025(16)
C6 0.039(2) 0.039(2) 0.049(2) 0.0200(17) 0.0257(17) 0.0128(16)
C7 0.051(3) 0.047(3) 0.084(3) 0.013(2) 0.032(3) 0.020(2)
C8 0.035(2) 0.069(3) 0.053(2) 0.041(2) 0.0177(17) 0.0265(19)
C9 0.0268(19) 0.073(3) 0.049(2) 0.039(2) 0.0039(16) 0.0105(18)
C10 0.066(3) 0.045(2) 0.0267(17) 0.0100(16) -0.0030(17) -0.008(2)
C11 0.073(3) 0.046(2) 0.0290(17) 0.0059(16) 0.0171(19) 0.000(2)
C12 0.054(3) 0.033(2) 0.070(3) 0.0089(19) 0.038(2) 0.0127(18)
C13 0.041(2) 0.047(2) 0.075(3) 0.028(2) 0.025(2) 0.0229(19)
C14 0.0222(17) 0.063(3) 0.046(2) 0.0346(19) 0.0038(14) 0.0076(16)
C15 0.041(2) 0.093(4) 0.074(3) 0.057(3) 0.009(2) 0.024(2)
C21 0.0225(15) 0.0290(16) 0.0217(13) 0.0068(12) 0.0021(11) 0.0056(12)
C22 0.0205(15) 0.0337(17) 0.0213(13) 0.0073(12) 0.0049(11) 0.0064(12)
C23 0.0251(16) 0.0359(17) 0.0253(14) 0.0130(13) 0.0057(12) 0.0095(13)
O2W 0.0381(17) 0.0557(19) 0.070(2) 0.0358(17) -0.0025(15) 0.0101(14)
O3W 0.0411(19) 0.056(2) 0.068(2) 0.0335(17) 0.0052(15) 0.0104(16)
O4W 0.0423(17) 0.0401(16) 0.0593(17) 0.0076(13) -0.0098(13) 0.0036(13)
O5WA 0.048(4) 0.071(4) 0.048(3) 0.030(3) 0.017(3) 0.027(3)
O6WA 0.125(7) 0.091(6) 0.046(4) 0.018(4) 0.008(4) 0.072(6)
O5WB 0.111(7) 0.088(6) 0.064(5) 0.017(4) 0.033(5) 0.054(5)
O6WB 0.056(4) 0.068(4) 0.049(3) 0.015(3) 0.021(3) 0.022(3)
C24 0.091(4) 0.094(4) 0.046(3) 0.012(3) 0.013(3) 0.047(4)
O24A 0.084(5) 0.077(5) 0.048(3) 0.012(3) 0.019(4) 0.028(4)
O24B 0.071(4) 0.043(3) 0.048(3) 0.008(3) -0.003(3) 0.015(3)

loop_
_atom_type_symbol
_atom_type_description
_atom_type_scat_dispersion_real
_atom_type_scat_dispersion_imag
_atom_type_scat_source
C C 0.0033 0.0016 'International Tables Vol C Tables 4.2.6.8 and 6.1.1.4'
H H 0.0000 0.0000 'International Tables Vol C Tables 4.2.6.8 and 6.1.1.4'
Fe Fe 0.3463 0.8444 'International Tables Vol C Tables 4.2.6.8 and 6.1.1.4'
Mn Mn 0.3368 0.7283 'International Tables Vol C Tables 4.2.6.8 and 6.1.1.4'
N N 0.0061 0.0033 'International Tables Vol C Tables 4.2.6.8 and 6.1.1.4'
O O 0.0106 0.0060 'International Tables Vol C Tables 4.2.6.8 and 6.1.1.4'

loop_
_geom_angle_atom_site_label_1
_geom_angle_atom_site_label_2
_geom_angle_atom_site_label_3
_geom_angle
_geom_angle_site_symmetry_1
_geom_angle_site_symmetry_3
_geom_angle_publ_flag
C21 Fe1 C21 180.0 2_556 . ?
C21 Fe1 C22 91.52(12) 2_556 2_556 ?
C21 Fe1 C22 88.48(12) . 2_556 ?
C21 Fe1 C22 88.48(12) 2_556 . ?
C21 Fe1 C22 91.52(12) . . ?
C22 Fe1 C22 180.000(1) 2_556 . ?
C21 Fe1 C23 89.94(13) 2_556 2_556 ?
C21 Fe1 C23 90.06(13) . 2_556 ?
C22 Fe1 C23 92.38(13) 2_556 2_556 ?
C22 Fe1 C23 87.62(13) . 2_556 ?
C21 Fe1 C23 90.06(13) 2_556 . ?
C21 Fe1 C23 89.94(13) . . ?
C22 Fe1 C23 87.62(13) 2_556 . ?
C22 Fe1 C23 92.38(13) . . ?
C23 Fe1 C23 180.0 2_556 . ?
N4 Mn1 N2 99.22(10) . . ?
N4 Mn1 N3 97.67(11) . . ?
N2 Mn1 N3 71.11(11) . . ?
N4 Mn1 N1 92.19(11) . . ?
N2 Mn1 N1 70.81(11) . . ?
N3 Mn1 N1 141.70(11) . . ?
N4 Mn1 O1W 174.03(11) . . ?
N2 Mn1 O1W 86.55(10) . . ?
N3 Mn1 O1W 85.62(10) . . ?
N1 Mn1 O1W 88.23(10) . . ?
N4 Mn1 O2 87.35(9) . . ?
N2 Mn1 O2 144.14(11) . . ?
N3 Mn1 O2 73.08(10) . . ?
N1 Mn1 O2 144.59(11) . . ?
O1W Mn1 O2 88.85(9) . . ?
N4 Mn1 O1 92.30(10) . . ?
N2 Mn1 O1 141.11(10) . . ?
N3 Mn1 O1 143.96(11) . . ?
N1 Mn1 O1 71.75(11) . . ?
O1W Mn1 O1 82.17(10) . . ?
O2 Mn1 O1 72.89(10) . . ?
Mn1 O1W H1WA 133(3) . . ?
Mn1 O1W H1WB 117(3) . . ?
H1WA O1W H1WB 104(4) . . ?
C11 O1 C12 114.0(3) . . ?
C11 O1 Mn1 109.8(2) . . ?
C12 O1 Mn1 108.3(2) . . ?
C9 O2 C10 114.2(3) . . ?
C9 O2 Mn1 112.0(2) . . ?
C10 O2 Mn1 111.9(2) . . ?
C14 N1 C13 123.3(3) . . ?
C14 N1 Mn1 119.5(3) . . ?
C13 N1 Mn1 116.9(3) . . ?
C1 N2 C5 122.0(3) . . ?
C1 N2 Mn1 119.5(2) . . ?
C5 N2 Mn1 118.6(2) . . ?
C6 N3 C8 123.8(3) . . ?
C6 N3 Mn1 120.6(2) . . ?
C8 N3 Mn1 115.4(2) . . ?
C21 N4 Mn1 156.3(3) . . ?
N2 C1 C2 119.9(4) . . ?
N2 C1 C14 114.6(3) . . ?
C2 C1 C14 125.5(4) . . ?
C3 C2 C1 118.1(4) . . ?
C3 C2 H2A 120.9 . . ?
C1 C2 H2A 120.9 . . ?
C4 C3 C2 121.1(4) . . ?
C4 C3 H3A 119.4 . . ?
C2 C3 H3A 119.4 . . ?
C3 C4 C5 118.2(5) . . ?
C3 C4 H4A 120.9 . . ?
C5 C4 H4A 120.9 . . ?
N2 C5 C4 120.6(4) . . ?
N2 C5 C6 115.0(3) . . ?
C4 C5 C6 124.4(4) . . ?
N3 C6 C7 126.3(4) . . ?
N3 C6 C5 114.6(3) . . ?
C7 C6 C5 119.1(4) . . ?
C6 C7 H7C 109.5 . . ?
C6 C7 H7B 109.5 . . ?
H7C C7 H7B 109.5 . . ?
C6 C7 H7A 109.5 . . ?
H7C C7 H7A 109.5 . . ?
H7B C7 H7A 109.5 . . ?
N3 C8 C9 109.6(3) . . ?
N3 C8 H8B 109.8 . . ?
C9 C8 H8B 109.8 . . ?
N3 C8 H8A 109.8 . . ?
C9 C8 H8A 109.8 . . ?
H8B C8 H8A 108.2 . . ?
O2 C9 C8 108.5(3) . . ?
O2 C9 H9B 110.0 . . ?
C8 C9 H9B 110.0 . . ?
O2 C9 H9A 110.0 . . ?
C8 C9 H9A 110.0 . . ?
H9B C9 H9A 108.4 . . ?
O2 C10 C11 108.0(3) . . ?
O2 C10 H10B 110.1 . . ?
C11 C10 H10B 110.1 . . ?
O2 C10 H10A 110.1 . . ?
C11 C10 H10A 110.1 . . ?
H10B C10 H10A 108.4 . . ?
O1 C11 C10 106.7(3) . . ?
O1 C11 H11B 110.4 . . ?
C10 C11 H11B 110.4 . . ?
O1 C11 H11A 110.4 . . ?
C10 C11 H11A 110.4 . . ?
H11B C11 H11A 108.6 . . ?
O1 C12 C13 107.5(3) . . ?
O1 C12 H12B 110.2 . . ?
C13 C12 H12B 110.2 . . ?
O1 C12 H12A 110.2 . . ?
C13 C12 H12A 110.2 . . ?
H12B C12 H12A 108.5 . . ?
N1 C13 C12 109.5(3) . . ?
N1 C13 H13B 109.8 . . ?
C12 C13 H13B 109.8 . . ?
N1 C13 H13A 109.8 . . ?
C12 C13 H13A 109.8 . . ?
H13B C13 H13A 108.2 . . ?
N1 C14 C1 115.5(3) . . ?
N1 C14 C15 126.6(4) . . ?
C1 C14 C15 117.9(4) . . ?
C14 C15 H15C 109.5 . . ?
C14 C15 H15B 109.5 . . ?
H15C C15 H15B 109.5 . . ?
C14 C15 H15A 109.5 . . ?
H15C C15 H15A 109.5 . . ?
H15B C15 H15A 109.5 . . ?
N4 C21 Fe1 178.2(3) . . ?
N5 C22 Fe1 176.6(3) . . ?
N6 C23 Fe1 177.0(3) . . ?
H2WA O2W H2WB 97(5) . . ?
H3WA O3W H3WB 128(6) . . ?
H4WA O4W H4WB 117.8 . . ?
O5WA O6WA O5WB 158.4(8) . . ?
O6WB O5WB O6WA 144.9(9) . . ?
O24B C24 O24A 175.6(6) . . ?

loop_
_geom_bond_atom_site_label_1
_geom_bond_atom_site_label_2
_geom_bond_distance
_geom_bond_site_symmetry_2
_geom_bond_publ_flag
Fe1 C21 1.908(3) 2_556 ?
Fe1 C21 1.908(3) . ?
Fe1 C22 1.908(3) 2_556 ?
Fe1 C22 1.908(3) . ?
Fe1 C23 1.909(3) 2_556 ?
Fe1 C23 1.909(3) . ?
Mn1 N4 2.171(3) . ?
Mn1 N2 2.216(3) . ?
Mn1 N3 2.242(3) . ?
Mn1 N1 2.256(3) . ?
Mn1 O1W 2.264(3) . ?
Mn1 O2 2.272(2) . ?
Mn1 O1 2.318(3) . ?
O1W H1WA 0.93(6) . ?
O1W H1WB 0.82(5) . ?
O1 C11 1.433(4) . ?
O1 C12 1.444(5) . ?
O2 C9 1.430(5) . ?
O2 C10 1.444(5) . ?
N1 C14 1.276(5) . ?
N1 C13 1.452(5) . ?
N2 C1 1.327(4) . ?
N2 C5 1.338(5) . ?
N3 C6 1.268(5) . ?
N3 C8 1.471(5) . ?
N4 C21 1.155(4) . ?
N5 C22 1.160(4) . ?
N6 C23 1.159(4) . ?
C1 C2 1.404(5) . ?
C1 C14 1.488(6) . ?
C2 C3 1.381(7) . ?
C2 H2A 0.9500 . ?
C3 C4 1.364(7) . ?
C3 H3A 0.9500 . ?
C4 C5 1.391(5) . ?
C4 H4A 0.9500 . ?
C5 C6 1.499(6) . ?
C6 C7 1.490(5) . ?
C7 H7C 0.9800 . ?
C7 H7B 0.9800 . ?
C7 H7A 0.9800 . ?
C8 C9 1.490(6) . ?
C8 H8B 0.9900 . ?
C8 H8A 0.9900 . ?
C9 H9B 0.9900 . ?
C9 H9A 0.9900 . ?
C10 C11 1.477(7) . ?
C10 H10B 0.9900 . ?
C10 H10A 0.9900 . ?
C11 H11B 0.9900 . ?
C11 H11A 0.9900 . ?
C12 C13 1.501(7) . ?
C12 H12B 0.9900 . ?
C12 H12A 0.9900 . ?
C13 H13B 0.9900 . ?
C13 H13A 0.9900 . ?
C14 C15 1.501(5) . ?
C15 H15C 0.9800 . ?
C15 H15B 0.9800 . ?
C15 H15A 0.9800 . ?
O2W H2WA 0.83(7) . ?
O2W H2WB 0.92(6) . ?
O3W H3WA 0.76(6) . ?
O3W H3WB 1.13(10) . ?
O4W H4WA 0.9098 . ?
O4W H4WB 1.1070 . ?
O5WA O6WA 0.999(8) . ?
O6WA O5WB 1.810(11) . ?
O5WB O6WB 1.055(10) . ?
C24 O24B 1.511(9) . ?
C24 O24A 1.541(10) . ?

loop_
_geom_hbond_atom_site_label_D
_geom_hbond_atom_site_label_H
_geom_hbond_atom_site_label_A
_geom_hbond_distance_DH
_geom_hbond_distance_HA
_geom_hbond_distance_DA
_geom_hbond_angle_DHA
_geom_hbond_site_symmetry_A
_geom_hbond_publ_flag
O2W H2A O24B 0.83(7) 2.21(7) 2.907(8) 142(6) 1_665 ?
O2W H2A O5A 0.83(7) 1.97(7) 2.744(8) 155(6) 2_665 ?
O1W H1A O2W 0.93(6) 1.79(6) 2.723(5) 175(5) . ?
O1W H1B O3W 0.82(5) 1.95(5) 2.767(5) 175(5) . ?
O3W H3A O5B 0.76(6) 2.03(6) 2.716(11) 150(6) . ?
O3W H3A O6B 0.76(6) 2.13(6) 2.881(9) 170(6) . ?
O2W H2B N5 0.92(6) 1.91(6) 2.809(5) 166(6) 2_656 ?
O4W H4A N6 0.9099 1.8032 2.697(5) 166.59 1_554 ?
O3W H3B O4W 1.13(11) 1.68(11) 2.751(5) 157(8) 2_665 ?
O4W H4B O5A 1.1070 1.6930 2.704(8) 149.20 . ?
O4W H4B O6A 1.1070 1.8339 2.866(10) 153.16 . ?
C3 H3A N5 0.9502 2.4759 3.419(6) 171.93 1_554 ?
C7 H7A N6 0.9792 2.5832 3.516(6) 159.23 2_656 ?
C7 H7B O6B 0.9796 2.5691 3.399(9) 142.51 1_545 ?
C8 H8A O2 0.9896 2.4905 3.431(5) 158.65 2_656 ?
C9 H9A O2W 0.9904 2.5525 3.530(6) 168.97 . ?
C9 H9A N5 0.9904 2.5278 3.182(6) 123.42 2_656 ?
C12 H12A N5 0.9904 2.6254 3.444(6) 140.07 2_556 ?
C15 H15A O6A 0.9793 2.5015 3.328(11) 141.92 2_565 ?

loop_
_geom_torsion_atom_site_label_1
_geom_torsion_atom_site_label_2
_geom_torsion_atom_site_label_3
_geom_torsion_atom_site_label_4
_geom_torsion
_geom_torsion_site_symmetry_1
_geom_torsion_site_symmetry_2
_geom_torsion_site_symmetry_3
_geom_torsion_site_symmetry_4
_geom_torsion_publ_flag
N4 Mn1 O1 C11 66.6(3) . . . . ?
N2 Mn1 O1 C11 174.3(2) . . . . ?
N3 Mn1 O1 C11 -39.8(3) . . . . ?
N1 Mn1 O1 C11 158.1(3) . . . . ?
O1W Mn1 O1 C11 -111.1(3) . . . . ?
O2 Mn1 O1 C11 -19.9(2) . . . . ?
N4 Mn1 O1 C12 -58.4(2) . . . . ?
N2 Mn1 O1 C12 49.4(3) . . . . ?
N3 Mn1 O1 C12 -164.8(2) . . . . ?
N1 Mn1 O1 C12 33.1(2) . . . . ?
O1W Mn1 O1 C12 123.9(2) . . . . ?
O2 Mn1 O1 C12 -144.9(2) . . . . ?
N4 Mn1 O2 C9 124.0(2) . . . . ?
N2 Mn1 O2 C9 21.9(3) . . . . ?
N3 Mn1 O2 C9 25.2(2) . . . . ?
N1 Mn1 O2 C9 -145.9(2) . . . . ?
O1W Mn1 O2 C9 -60.6(2) . . . . ?
O1 Mn1 O2 C9 -142.7(2) . . . . ?
N4 Mn1 O2 C10 -106.3(2) . . . . ?
N2 Mn1 O2 C10 151.6(2) . . . . ?
N3 Mn1 O2 C10 154.9(3) . . . . ?
N1 Mn1 O2 C10 -16.2(3) . . . . ?
O1W Mn1 O2 C10 69.1(2) . . . . ?
O1 Mn1 O2 C10 -13.0(2) . . . . ?
N4 Mn1 N1 C14 -100.9(3) . . . . ?
N2 Mn1 N1 C14 -1.9(3) . . . . ?
N3 Mn1 N1 C14 4.5(4) . . . . ?
O1W Mn1 N1 C14 85.1(3) . . . . ?
O2 Mn1 N1 C14 170.6(2) . . . . ?
O1 Mn1 N1 C14 167.4(3) . . . . ?
N4 Mn1 N1 C13 85.4(3) . . . . ?
N2 Mn1 N1 C13 -175.6(3) . . . . ?
N3 Mn1 N1 C13 -169.3(2) . . . . ?
O1W Mn1 N1 C13 -88.7(3) . . . . ?
O2 Mn1 N1 C13 -3.1(3) . . . . ?
O1 Mn1 N1 C13 -6.3(2) . . . . ?
N4 Mn1 N2 C1 88.2(3) . . . . ?
N3 Mn1 N2 C1 -176.8(3) . . . . ?
N1 Mn1 N2 C1 -1.0(2) . . . . ?
O1W Mn1 N2 C1 -90.3(3) . . . . ?
O2 Mn1 N2 C1 -173.5(2) . . . . ?
O1 Mn1 N2 C1 -17.3(3) . . . . ?
N4 Mn1 N2 C5 -91.5(3) . . . . ?
N3 Mn1 N2 C5 3.5(2) . . . . ?
N1 Mn1 N2 C5 179.3(3) . . . . ?
O1W Mn1 N2 C5 90.0(3) . . . . ?
O2 Mn1 N2 C5 6.8(3) . . . . ?
O1 Mn1 N2 C5 163.0(2) . . . . ?
N4 Mn1 N3 C6 93.3(3) . . . . ?
N2 Mn1 N3 C6 -3.8(3) . . . . ?
N1 Mn1 N3 C6 -10.2(4) . . . . ?
O1W Mn1 N3 C6 -91.7(3) . . . . ?
O2 Mn1 N3 C6 178.2(3) . . . . ?
O1 Mn1 N3 C6 -162.0(2) . . . . ?
N4 Mn1 N3 C8 -82.7(2) . . . . ?
N2 Mn1 N3 C8 -179.9(3) . . . . ?
N1 Mn1 N3 C8 173.8(2) . . . . ?
O1W Mn1 N3 C8 92.2(2) . . . . ?
O2 Mn1 N3 C8 2.1(2) . . . . ?
O1 Mn1 N3 C8 22.0(3) . . . . ?
N2 Mn1 N4 C21 -139.3(6) . . . . ?
N3 Mn1 N4 C21 148.7(6) . . . . ?
N1 Mn1 N4 C21 -68.4(6) . . . . ?
O1W Mn1 N4 C21 25.6(14) . . . . ?
O2 Mn1 N4 C21 76.2(6) . . . . ?
O1 Mn1 N4 C21 3.4(6) . . . . ?
C5 N2 C1 C2 2.0(5) . . . . ?
Mn1 N2 C1 C2 -177.7(3) . . . . ?
C5 N2 C1 C14 -177.1(3) . . . . ?
Mn1 N2 C1 C14 3.2(4) . . . . ?
N2 C1 C2 C3 -1.2(5) . . . . ?
C14 C1 C2 C3 177.8(4) . . . . ?
C1 C2 C3 C4 -0.1(6) . . . . ?
C2 C3 C4 C5 0.6(7) . . . . ?
C1 N2 C5 C4 -1.5(5) . . . . ?
Mn1 N2 C5 C4 178.2(3) . . . . ?
C1 N2 C5 C6 177.3(3) . . . . ?
Mn1 N2 C5 C6 -3.0(4) . . . . ?
C3 C4 C5 N2 0.2(6) . . . . ?
C3 C4 C5 C6 -178.5(4) . . . . ?
C8 N3 C6 C7 -0.3(6) . . . . ?
Mn1 N3 C6 C7 -176.0(3) . . . . ?
C8 N3 C6 C5 179.3(3) . . . . ?
Mn1 N3 C6 C5 3.6(4) . . . . ?
N2 C5 C6 N3 -0.3(4) . . . . ?
C4 C5 C6 N3 178.4(4) . . . . ?
N2 C5 C6 C7 179.2(3) . . . . ?
C4 C5 C6 C7 -2.0(5) . . . . ?
C6 N3 C8 C9 156.5(3) . . . . ?
Mn1 N3 C8 C9 -27.6(4) . . . . ?
C10 O2 C9 C8 -176.5(3) . . . . ?
Mn1 O2 C9 C8 -48.0(3) . . . . ?
N3 C8 C9 O2 48.9(4) . . . . ?
C9 O2 C10 C11 172.1(3) . . . . ?
Mn1 O2 C10 C11 43.6(3) . . . . ?
C12 O1 C11 C10 170.7(3) . . . . ?
Mn1 O1 C11 C10 49.1(3) . . . . ?
O2 C10 C11 O1 -61.8(4) . . . . ?
C11 O1 C12 C13 -177.5(3) . . . . ?
Mn1 O1 C12 C13 -55.1(3) . . . . ?
C14 N1 C13 C12 166.0(3) . . . . ?
Mn1 N1 C13 C12 -20.5(4) . . . . ?
O1 C12 C13 N1 49.7(4) . . . . ?
C13 N1 C14 C1 177.4(3) . . . . ?
Mn1 N1 C14 C1 4.1(4) . . . . ?
C13 N1 C14 C15 -0.5(6) . . . . ?
Mn1 N1 C14 C15 -173.9(3) . . . . ?
N2 C1 C14 N1 -4.7(5) . . . . ?
C2 C1 C14 N1 176.2(3) . . . . ?
N2 C1 C14 C15 173.4(3) . . . . ?
C2 C1 C14 C15 -5.7(5) . . . . ?
Mn1 N4 C21 Fe1 36(10) . . . . ?
C21 Fe1 C21 N4 162(100) 2_556 . . . ?
C22 Fe1 C21 N4 7(9) 2_556 . . . ?
C22 Fe1 C21 N4 -173(9) . . . . ?
C23 Fe1 C21 N4 100(9) 2_556 . . . ?
C23 Fe1 C21 N4 -80(9) . . . . ?
C21 Fe1 C22 N5 73(5) 2_556 . . . ?
C21 Fe1 C22 N5 -107(5) . . . . ?
C22 Fe1 C22 N5 -134(5) 2_556 . . . ?
C23 Fe1 C22 N5 -17(5) 2_556 . . . ?
C23 Fe1 C22 N5 163(5) . . . . ?
C21 Fe1 C23 N6 -70(5) 2_556 . . . ?
C21 Fe1 C23 N6 110(5) . . . . ?
C22 Fe1 C23 N6 21(5) 2_556 . . . ?
C22 Fe1 C23 N6 -159(5) . . . . ?
C23 Fe1 C23 N6 149(100) 2_556 . . . ?
O5WA O6WA O5WB O6WB 150(3) . . . . ?
